data_7155517
loop_
_publ_author_name
'Ma, Fujie'
'Chen, Jingchao'
'Yang, Fan'
'Shinde, Madhuri Vikas'
'Zhou, Yongyun'
'Fan, Baomin'

_publ_section_title
;
 Palladium/zinc co-catalyzed asymmetric transfer hydrogenation of
 oxabenzonorbornadienes with alcohols as hydrogen sources.
;
_journal_issue 11
_journal_name_full 'Organic &amp; biomolecular chemistry'
_journal_page_first 2359
_journal_page_last 2362
_journal_paper_doi 10.1039/c7ob00175d
_journal_volume 15
_journal_year 2017
_chemical_absolute_configuration ad
_chemical_formula_moiety 'C11 H12 O2'
_chemical_formula_sum 'C11 H12 O2'
_chemical_formula_weight 176.21
_space_group_crystal_system orthorhombic
_space_group_IT_number 19
_space_group_name_Hall 'P 2ac 2ab'
_space_group_name_H-M_alt 'P 21 21 21'
_symmetry_space_group_name_Hall 'P 2ac 2ab'
_symmetry_space_group_name_H-M 'P 21 21 21'
_atom_sites_solution_hydrogens mixed
_atom_sites_solution_primary direct
_atom_sites_solution_secondary difmap
_audit_creation_method SHELXL-2014/7
_audit_update_record
;
2017-01-11 deposited with the CCDC.
2017-02-24 downloaded from the CCDC.
;
_cell_angle_alpha 90
_cell_angle_beta 90
_cell_angle_gamma 90
_cell_formula_units_Z 4
_cell_length_a 4.6462(2)
_cell_length_b 9.7488(3)
_cell_length_c 19.6719(6)
_cell_measurement_reflns_used 4863
_cell_measurement_temperature 100(2)
_cell_measurement_theta_max 69.80
_cell_measurement_theta_min 4.54
_cell_volume 891.04(5)
_computing_cell_refinement 'Bruker SAINT'
_computing_data_collection 'Bruker APEX2'
_computing_data_reduction 'Bruker SAINT'
_computing_molecular_graphics 'Bruker SHELXTL'
_computing_publication_material 'Bruker SHELXTL'
_computing_structure_refinement 'SHELXL-2014 (Sheldrick 2014)'
_computing_structure_solution 'SHELXS-97 (Sheldrick 2008)'
_diffrn_ambient_temperature 100(2)
_diffrn_measured_fraction_theta_full 0.987
_diffrn_measured_fraction_theta_max 0.979
_diffrn_measurement_device_type 'Bruker APEX-II CCD'
_diffrn_measurement_method '\f and \w scans'
_diffrn_radiation_type CuK\a
_diffrn_radiation_wavelength 1.54178
_diffrn_reflns_av_R_equivalents 0.0298
_diffrn_reflns_av_unetI/netI 0.0298
_diffrn_reflns_Laue_measured_fraction_full 0.987
_diffrn_reflns_Laue_measured_fraction_max 0.979
_diffrn_reflns_limit_h_max 5
_diffrn_reflns_limit_h_min -5
_diffrn_reflns_limit_k_max 11
_diffrn_reflns_limit_k_min -9
_diffrn_reflns_limit_l_max 22
_diffrn_reflns_limit_l_min -23
_diffrn_reflns_number 4844
_diffrn_reflns_point_group_measured_fraction_full 0.971
_diffrn_reflns_point_group_measured_fraction_max 0.954
_diffrn_reflns_theta_full 67.679
_diffrn_reflns_theta_max 69.794
_diffrn_reflns_theta_min 5.063
_diffrn_source 'fine-focus sealed tube'
_exptl_absorpt_coefficient_mu 0.720
_exptl_absorpt_correction_type multi-scan
_exptl_absorpt_process_details sadabs
_exptl_crystal_colour colourless
_exptl_crystal_density_diffrn 1.314
_exptl_crystal_description prism
_exptl_crystal_F_000 376
_exptl_crystal_size_max 1.360
_exptl_crystal_size_mid 0.380
_exptl_crystal_size_min 0.340
_exptl_transmission_factor_max 0.7533
_exptl_transmission_factor_min 0.5115
_refine_diff_density_max 0.365
_refine_diff_density_min -0.367
_refine_diff_density_rms 0.109
_refine_ls_abs_structure_details
;
 Flack x determined using 607 quotients [(I+)-(I-)]/[(I+)+(I-)]
 (Parsons, Flack and Wagner, Acta Cryst. B69 (2013) 249-259).
;
_refine_ls_abs_structure_Flack 0.15(6)
_refine_ls_extinction_coef 0.046(7)
_refine_ls_extinction_expression Fc^*^=kFc[1+0.001xFc^2^\l^3^/sin(2\q)]^-1/4^
_refine_ls_extinction_method 'SHELXL-2014/7 (Sheldrick 2014'
_refine_ls_goodness_of_fit_ref 1.203
_refine_ls_hydrogen_treatment mixed
_refine_ls_matrix_type full
_refine_ls_number_parameters 123
_refine_ls_number_reflns 1612
_refine_ls_number_restraints 0
_refine_ls_restrained_S_all 1.203
_refine_ls_R_factor_all 0.0461
_refine_ls_R_factor_gt 0.0461
_refine_ls_shift/su_max 0.000
_refine_ls_shift/su_mean 0.000
_refine_ls_structure_factor_coef Fsqd
_refine_ls_weighting_details 'w=1/[\s^2^(Fo^2^)+(0.0956P)^2^+0.1665P] where P=(Fo^2^+2Fc^2^)/3'
_refine_ls_weighting_scheme calc
_refine_ls_wR_factor_gt 0.1384
_refine_ls_wR_factor_ref 0.1385
_reflns_Friedel_coverage 0.609
_reflns_Friedel_fraction_full 0.946
_reflns_Friedel_fraction_max 0.916
_reflns_number_gt 1609
_reflns_number_total 1612
_reflns_threshold_expression 'I > 2\s(I)'
_cod_data_source_file c7ob00175d2.cif
_cod_data_source_block cu_vmfj1_0m
_cod_depositor_comments 'Adding full bibliography for 7155516--7155517.cif.'
_cod_database_code 7155517
_shelx_shelxl_version_number 2014/7
_shelx_space_group_comment
;
The symmetry employed for this shelxl refinement is uniquely defined
by the following loop, which should always be used as a source of
symmetry information in preference to the above space-group names.
They are only intended as comments.
;
_shelx_estimated_absorpt_t_min 0.441
_shelx_estimated_absorpt_t_max 0.792

loop_
_space_group_symop_operation_xyz
'x, y, z'
'x+1/2, -y+1/2, -z'
'-x, y+1/2, -z+1/2'
'-x+1/2, -y, z+1/2'

loop_
_atom_site_label
_atom_site_type_symbol
_atom_site_fract_x
_atom_site_fract_y
_atom_site_fract_z
_atom_site_U_iso_or_equiv
_atom_site_adp_type
_atom_site_occupancy
_atom_site_site_symmetry_order
_atom_site_calc_flag
_atom_site_refinement_flags_posn
_atom_site_refinement_flags_adp
O1 O 0.2016(4) 0.67288(18) 0.85487(9) 0.0248(5) Uani 1 1 d . .
O2 O 0.5151(4) 0.78838(18) 0.97077(8) 0.0178(5) Uani 1 1 d . .
H9 H 0.342(10) 0.776(3) 0.9821(17) 0.027 Uiso 1 1 d . U
C1 C 0.2299(6) 0.5395(3) 0.88117(14) 0.0256(6) Uani 1 1 d . .
H3 H 0.3836 0.4912 0.8569 0.038 Uiso 1 1 calc R U
H12 H 0.0481 0.4898 0.8753 0.038 Uiso 1 1 calc R U
H1 H 0.2776 0.5445 0.9296 0.038 Uiso 1 1 calc R U
C2 C 0.4643(6) 0.7486(2) 0.84851(12) 0.0172(6) Uani 1 1 d . .
H11 H 0.6311 0.6838 0.8481 0.021 Uiso 1 1 calc R U
C3 C 0.4479(5) 0.8235(3) 0.78130(11) 0.0201(6) Uani 1 1 d . .
H4 H 0.5285 0.7831 0.7417 0.024 Uiso 1 1 calc R U
C4 C 0.3214(6) 0.9454(3) 0.77749(12) 0.0206(6) Uani 1 1 d . .
H5 H 0.3049 0.9888 0.7344 0.025 Uiso 1 1 calc R U
C5 C 0.2067(5) 1.0149(2) 0.83740(12) 0.0159(6) Uani 1 1 d . .
C6 C 0.0152(6) 1.1250(3) 0.83178(14) 0.0219(6) Uani 1 1 d . .
H6 H -0.0369 1.1584 0.7881 0.026 Uiso 1 1 calc R U
C7 C -0.0992(6) 1.1859(3) 0.88951(15) 0.0243(6) Uani 1 1 d . .
H2 H -0.2317 1.2596 0.8853 0.029 Uiso 1 1 calc R U
C8 C 0.2857(5) 0.9677(2) 0.90228(11) 0.0133(5) Uani 1 1 d . .
C9 C 0.1735(5) 1.0302(2) 0.95961(12) 0.0180(6) Uani 1 1 d . .
H8 H 0.2286 0.9990 1.0035 0.022 Uiso 1 1 calc R U
C10 C -0.0198(6) 1.1388(2) 0.95334(14) 0.0224(6) Uani 1 1 d . .
H7 H -0.0973 1.1808 0.9929 0.027 Uiso 1 1 calc R U
C11 C 0.5026(5) 0.8528(2) 0.90590(11) 0.0135(5) Uani 1 1 d . .
H10 H 0.6953 0.8961 0.8986 0.016 Uiso 1 1 calc R U

loop_
_atom_site_aniso_label
_atom_site_aniso_U_11
_atom_site_aniso_U_22
_atom_site_aniso_U_33
_atom_site_aniso_U_23
_atom_site_aniso_U_13
_atom_site_aniso_U_12
O1 0.0170(10) 0.0192(9) 0.0382(10) 0.0038(8) -0.0052(7) -0.0029(8)
O2 0.0086(9) 0.0293(10) 0.0155(8) 0.0072(6) -0.0012(7) 0.0004(7)
C1 0.0268(14) 0.0172(12) 0.0327(14) 0.0020(10) 0.0078(11) -0.0013(11)
C2 0.0126(13) 0.0173(11) 0.0216(11) -0.0016(9) 0.0001(9) 0.0010(9)
C3 0.0162(12) 0.0287(13) 0.0156(11) -0.0055(10) 0.0010(9) -0.0004(10)
C4 0.0174(12) 0.0295(13) 0.0148(11) 0.0043(9) -0.0018(9) -0.0038(10)
C5 0.0106(11) 0.0180(11) 0.0191(11) 0.0025(9) -0.0003(9) -0.0015(10)
C6 0.0169(12) 0.0196(12) 0.0293(13) 0.0100(9) -0.0022(11) -0.0017(11)
C7 0.0157(12) 0.0148(11) 0.0423(15) 0.0015(10) 0.0004(11) 0.0012(9)
C8 0.0091(10) 0.0131(10) 0.0177(11) 0.0003(8) -0.0001(9) -0.0040(9)
C9 0.0128(11) 0.0201(11) 0.0211(11) -0.0040(9) -0.0018(10) -0.0030(10)
C10 0.0148(12) 0.0201(12) 0.0322(13) -0.0087(9) 0.0032(11) -0.0009(10)
C11 0.0089(11) 0.0174(11) 0.0143(11) 0.0036(8) 0.0003(9) -0.0020(9)

loop_
_atom_type_symbol
_atom_type_description
_atom_type_scat_dispersion_real
_atom_type_scat_dispersion_imag
_atom_type_scat_source
C C 0.0181 0.0091 'International Tables Vol C Tables 4.2.6.8 and 6.1.1.4'
H H 0.0000 0.0000 'International Tables Vol C Tables 4.2.6.8 and 6.1.1.4'
O O 0.0492 0.0322 'International Tables Vol C Tables 4.2.6.8 and 6.1.1.4'

loop_
_geom_angle_atom_site_label_1
_geom_angle_atom_site_label_2
_geom_angle_atom_site_label_3
_geom_angle
C1 O1 C2 115.4(2)
C11 O2 H9 105(2)
O1 C1 H3 109.5
O1 C1 H12 109.5
H3 C1 H12 109.5
O1 C1 H1 109.5
H3 C1 H1 109.5
H12 C1 H1 109.5
O1 C2 C3 106.41(19)
O1 C2 C11 112.16(19)
C3 C2 C11 109.30(19)
O1 C2 H11 109.6
C3 C2 H11 109.6
C11 C2 H11 109.6
C4 C3 C2 120.2(2)
C4 C3 H4 119.9
C2 C3 H4 119.9
C3 C4 C5 122.1(2)
C3 C4 H5 118.9
C5 C4 H5 118.9
C6 C5 C8 119.3(2)
C6 C5 C4 121.6(2)
C8 C5 C4 119.0(2)
C7 C6 C5 120.5(2)
C7 C6 H6 119.8
C5 C6 H6 119.8
C10 C7 C6 119.9(2)
C10 C7 H2 120.1
C6 C7 H2 120.1
C9 C8 C5 119.8(2)
C9 C8 C11 122.7(2)
C5 C8 C11 117.44(19)
C8 C9 C10 120.3(2)
C8 C9 H8 119.8
C10 C9 H8 119.8
C7 C10 C9 120.2(2)
C7 C10 H7 119.9
C9 C10 H7 119.9
O2 C11 C8 113.41(18)
O2 C11 C2 111.91(18)
C8 C11 C2 112.39(19)
O2 C11 H10 106.2
C8 C11 H10 106.2
C2 C11 H10 106.2

loop_
_geom_bond_atom_site_label_1
_geom_bond_atom_site_label_2
_geom_bond_distance
O1 C1 1.406(3)
O1 C2 1.432(3)
O2 C11 1.424(3)
O2 H9 0.84(5)
C1 H3 0.9800
C1 H12 0.9800
C1 H1 0.9800
C2 C3 1.512(3)
C2 C11 1.529(3)
C2 H11 1.0000
C3 C4 1.328(4)
C3 H4 0.9500
C4 C5 1.460(3)
C4 H5 0.9500
C5 C6 1.398(3)
C5 C8 1.406(3)
C6 C7 1.387(4)
C6 H6 0.9500
C7 C10 1.387(4)
C7 H2 0.9500
C8 C9 1.384(3)
C8 C11 1.508(3)
C9 C10 1.394(4)
C9 H8 0.9500
C10 H7 0.9500
C11 H10 1.0000

loop_
_geom_hbond_atom_site_label_D
_geom_hbond_atom_site_label_H
_geom_hbond_atom_site_label_A
_geom_hbond_distance_DH
_geom_hbond_distance_HA
_geom_hbond_distance_DA
_geom_hbond_angle_DHA
_geom_hbond_site_symmetry_A
O2 H9 O2 0.84(5) 1.88(4) 2.6980(16) 161(3) 2_467
O2 H9 O2 0.84(5) 1.88(4) 2.6980(16) 161(3) 2_467
O2 H9 O2 0.84(5) 1.88(4) 2.6980(16) 161(3) 2_467
O2 H9 O2 0.84(5) 1.88(4) 2.6980(16) 161(3) 2_467
O2 H9 O2 0.84(5) 1.88(4) 2.6980(16) 161(3) 2_467
O2 H9 O2 0.84(5) 1.88(4) 2.6980(16) 161(3) 2_467
O2 H9 O2 0.84(5) 1.88(4) 2.6980(16) 161(3) 2_467

loop_
_geom_torsion_atom_site_label_1
_geom_torsion_atom_site_label_2
_geom_torsion_atom_site_label_3
_geom_torsion_atom_site_label_4
_geom_torsion
C1 O1 C2 C3 138.8(2)
C1 O1 C2 C11 -101.7(2)
O1 C2 C3 C4 86.3(3)
C11 C2 C3 C4 -35.0(3)
C2 C3 C4 C5 3.1(4)
C3 C4 C5 C6 -164.3(2)
C3 C4 C5 C8 14.2(4)
C8 C5 C6 C7 -1.0(4)
C4 C5 C6 C7 177.5(2)
C5 C6 C7 C10 1.1(4)
C6 C5 C8 C9 0.1(3)
C4 C5 C8 C9 -178.4(2)
C6 C5 C8 C11 -177.4(2)
C4 C5 C8 C11 4.1(3)
C5 C8 C9 C10 0.7(3)
C11 C8 C9 C10 178.0(2)
C6 C7 C10 C9 -0.3(4)
C8 C9 C10 C7 -0.6(4)
C9 C8 C11 O2 17.8(3)
C5 C8 C11 O2 -164.84(19)
C9 C8 C11 C2 146.0(2)
C5 C8 C11 C2 -36.7(3)
O1 C2 C11 O2 61.4(3)
C3 C2 C11 O2 179.13(18)
O1 C2 C11 C8 -67.6(2)
C3 C2 C11 C8 50.2(3)
